data_2103457
loop_
_publ_author_name
'Norberg, Stefan T.'

_publ_section_title
;
 New phosphate langbeinites, K~2~<i>M</i>Ti(PO~4~)~3~ (<i>M</i> = Er,
 Yb or Y), and an alternative description of the langbeinite framework
;
_journal_issue 5
_journal_name_full 'Acta Crystallographica Section B'
_journal_page_first 743
_journal_page_last 749
_journal_paper_doi 10.1107/S0108768102013782
_journal_volume 58
_journal_year 2002
_chemical_formula_moiety 'K2 Yb Ti P3 O12'
_chemical_formula_structural 'K2 Yb Ti (P O4)3'
_chemical_formula_sum 'K2 O12 P3 Ti Yb'
_chemical_formula_weight 584.03
_space_group_IT_number 198
_symmetry_cell_setting cubic
_symmetry_space_group_name_Hall 'P 2ac 2ab 3'
_symmetry_space_group_name_H-M 'P 21 3'
_cell_angle_alpha 90
_cell_angle_beta 90
_cell_angle_gamma 90
_cell_formula_units_Z 4
_cell_length_a 10.0939(8)
_cell_length_b 10.0939(8)
_cell_length_c 10.0939(8)
_cell_measurement_reflns_used 24
_cell_measurement_temperature 293(2)
_cell_measurement_theta_max 29.78
_cell_measurement_theta_min 23.99
_cell_volume 1028.44(14)
_computing_cell_refinement 'CAD-4 Software (Enraf-Nonius, 1989)'
_computing_data_collection 'CAD-4 Software (Enraf-Nonius, 1989)'
_computing_data_reduction 'Xtal3.71 (Hall et al., 2000) programs: DIFDAT; SORTRF; ADDREF; ABSORB'
_computing_publication_material 'Xtal3.71 (Hall et al., 2000) programs: BONDLA; ATABLE; CIFIO'
_computing_structure_refinement 'Xtal3.71 (Hall et al., 2000) program: CRYLSQ'
_computing_structure_solution 'SHELXS97 (Sheldrick, 1997)'
_diffrn_ambient_temperature 293(2)
_diffrn_measurement_device_type 'Enraf-Nonius CAD-4 diffractometer'
_diffrn_measurement_method \w-2\q
_diffrn_radiation_monochromator graphite
_diffrn_radiation_source 'Fine-focus sealed tube'
_diffrn_radiation_type 'Mo K\a'
_diffrn_radiation_wavelength .71073
_diffrn_reflns_av_R_equivalents 0.063
_diffrn_reflns_limit_h_max 0
_diffrn_reflns_limit_h_min -14
_diffrn_reflns_limit_k_max 14
_diffrn_reflns_limit_k_min -14
_diffrn_reflns_limit_l_max 14
_diffrn_reflns_limit_l_min -14
_diffrn_reflns_number 6213
_diffrn_reflns_reduction_process 'perpendicular monochr Lp'
_diffrn_reflns_theta_max 29.94
_diffrn_reflns_theta_min 3.5
_diffrn_standards_decay_% 0
_diffrn_standards_interval_time 120
_diffrn_standards_number 3
_exptl_absorpt_coefficient_mu 11.155
_exptl_absorpt_correction_T_max .753
_exptl_absorpt_correction_T_min .687
_exptl_absorpt_correction_type analytical
_exptl_absorpt_process_details '(Alcock, 1974)'
_exptl_crystal_colour colourless
_exptl_crystal_density_diffrn 3.772
_exptl_crystal_density_meas ?
_exptl_crystal_description tetrahedron
_exptl_crystal_F_000 1084
_exptl_crystal_size_max 0.035
_exptl_crystal_size_mid 0.030
_exptl_crystal_size_min 0.025
_refine_diff_density_max 1.28
_refine_diff_density_min -.93
_refine_ls_abs_structure_details 'Flack (1983) parameter refined'
_refine_ls_abs_structure_Flack .00(3)
_refine_ls_extinction_coef -
_refine_ls_extinction_method none
_refine_ls_goodness_of_fit_all 1.081
_refine_ls_goodness_of_fit_ref 1.081
_refine_ls_hydrogen_treatment none
_refine_ls_matrix_type full
_refine_ls_number_constraints 9
_refine_ls_number_parameters 60
_refine_ls_number_reflns 1008
_refine_ls_number_restraints 0
_refine_ls_R_factor_all .032
_refine_ls_R_factor_gt .022
_refine_ls_shift/su_max .000041
_refine_ls_shift/su_mean .0000064
_refine_ls_structure_factor_coef Fsqd
_refine_ls_weighting_details 'w = 1/[\s^2^(Fsqd) + 0.045(Fsqd)^2^]'
_refine_ls_weighting_scheme calc
_refine_ls_wR_factor_all .066
_refine_ls_wR_factor_gt .058
_refine_ls_wR_factor_ref .066
_reflns_number_gt 904
_reflns_number_total 1008
_reflns_threshold_expression 'Fsqd > 2\s(Fsqd)'
_cod_data_source_file os0095.cif
_cod_data_source_block KYbTP
_cod_original_cell_volume 1028.4(2)
_cod_database_code 2103457
_cod_database_fobs_code 2103457

loop_
_symmetry_equiv_pos_as_xyz
+x,+y,+z
1/2-x,-y,1/2+z
1/2+x,1/2-y,-z
-x,1/2+y,1/2-z
+y,+z,+x
1/2-y,-z,1/2+x
1/2+y,1/2-z,-x
-y,1/2+z,1/2-x
+z,+x,+y
-z,1/2+x,1/2-y
1/2-z,-x,1/2+y
1/2+z,1/2-x,-y

loop_
_atom_site_label
_atom_site_fract_x
_atom_site_fract_y
_atom_site_fract_z
_atom_site_U_iso_or_equiv
_atom_site_adp_type
_atom_site_occupancy
K1 .0454(2) .5454(2) -.0454(2) .0315(7) Uani 1
K2 -.18045(16) .31955(16) .18045(16) .0250(5) Uani 1
Yb1 -.16699(3) .66699(3) .33301(3) .0116(2) Uani 0.643(3)
Ti1 -.16699(3) .66699(3) .33301(3) .0116(2) Uani 0.357(3)
Yb2 .39847(5) .60153(5) .10153(5) .0106(3) Uani 0.357(3)
Ti2 .39847(5) .60153(5) .10153(5) .0106(3) Uani 0.643(3)
P .12740(17) .48538(19) .28995(18) .0178(8) Uani 1
O1 .0972(7) .3469(7) .2412(7) .041(4) Uani 1
O2 .0051(8) .5704(10) .2720(8) .056(5) Uani 1
O3 .1694(7) .4856(7) .4354(7) .038(3) Uani 1
O4 .2364(8) .5474(9) .2076(9) .057(5) Uani 1

loop_
_atom_site_aniso_label
_atom_site_aniso_U_11
_atom_site_aniso_U_22
_atom_site_aniso_U_33
_atom_site_aniso_U_12
_atom_site_aniso_U_13
_atom_site_aniso_U_23
K1 .0315(7) .0315(7) .0315(7) -.0010(7) .0010(7) .0010(7)
K2 .0250(5) .0250(5) .0250(5) -.0021(6) .0021(6) .0021(6)
Yb1 .0116(2) .0116(2) .0116(2) .0052(4) -.0052(4) -.0052(4)
Ti1 .0116(2) .0116(2) .0116(2) .0052(4) -.0052(4) -.0052(4)
Yb2 .0106(3) .0106(3) .0106(3) -.0006(5) .0006(5) .0006(5)
Ti2 .0106(3) .0106(3) .0106(3) -.0006(5) .0006(5) .0006(5)
P .0144(7) .0201(8) .0188(8) .0016(6) .0030(6) .0005(6)
O1 .042(4) .042(4) .040(3) -.012(3) .004(3) -.018(3)
O2 .041(4) .075(6) .051(4) .036(4) .005(4) .017(5)
O3 .037(3) .050(4) .028(3) -.005(4) -.013(3) -.007(3)
O4 .048(5) .054(5) .069(6) -.011(4) .037(4) -.004(4)

loop_
_atom_type_symbol
_atom_type_scat_dispersion_real
_atom_type_scat_dispersion_imag
_atom_type_scat_source
Yb -.884 5.548 'Int Tables Vol IV Tables 2.2B and 2.3.1'
Ti .248 .446 'Int Tables Vol IV Tables 2.2B and 2.3.1'
K .179 .25 'Int Tables Vol IV Tables 2.2B and 2.3.1'
P .09 .095 'Int Tables Vol IV Tables 2.2B and 2.3.1'
O .008 .006 'Int Tables Vol IV Tables 2.2B and 2.3.1'

loop_
_geom_angle_atom_site_label_1
_geom_angle_atom_site_label_2
_geom_angle_atom_site_label_3
_geom_angle_site_symmetry_1
_geom_angle_site_symmetry_3
_geom_angle
O2 K1 O4 . . 44.4(2)
O2 K1 O3 . '2 564' 101.5(2)
O2 K1 O3 . '6 564' 164.2(2)
O2 K1 O2 . '7 455' 87.9(2)
O2 K1 O4 . '7 455' 131.2(2)
O2 K1 O2 . 10 87.9(2)
O2 K1 O4 . 10 81.9(2)
O2 K1 O3 . '11 564' 79.9(2)
O4 K1 O3 . '2 564' 57.1(2)
O4 K1 O3 . '6 564' 148.9(2)
O4 K1 O2 . '7 455' 81.9(2)
O4 K1 O4 . '7 455' 118.8(2)
O4 K1 O2 . 10 131.2(2)
O4 K1 O4 . 10 118.8(2)
O4 K1 O3 . '11 564' 82.4(2)
O3 K1 O3 '2 564' '6 564' 92.8(2)
O3 K1 O2 '2 564' '7 455' 79.9(2)
O3 K1 O4 '2 564' '7 455' 82.4(2)
O3 K1 O2 '2 564' 10 164.2(2)
O3 K1 O4 '2 564' 10 148.9(2)
O3 K1 O3 '2 564' '11 564' 92.8(2)
O3 K1 O2 '6 564' '7 455' 101.5(2)
O3 K1 O4 '6 564' '7 455' 57.1(2)
O3 K1 O2 '6 564' 10 79.9(2)
O3 K1 O4 '6 564' 10 82.4(2)
O3 K1 O3 '6 564' '11 564' 92.8(2)
O2 K1 O4 '7 455' '7 455' 44.4(2)
O2 K1 O2 '7 455' 10 87.9(2)
O2 K1 O4 '7 455' 10 131.2(2)
O2 K1 O3 '7 455' '11 564' 164.2(2)
O4 K1 O2 '7 455' 10 81.9(2)
O4 K1 O4 '7 455' 10 118.8(2)
O4 K1 O3 '7 455' '11 564' 148.9(2)
O2 K1 O4 10 10 44.4(2)
O2 K1 O3 10 '11 564' 101.5(2)
O4 K1 O3 10 '11 564' 57.1(2)
O1 K2 O2 . '4 545' 59.4(2)
O1 K2 O4 . '4 545' 100.9(2)
O1 K2 O2 . '5 455' 157.1(2)
O1 K2 O4 . '5 455' 151.6(2)
O1 K2 O1 . '7 455' 97.7(2)
O1 K2 O1 . 10 97.7(2)
O1 K2 O2 . '12 456' 85.6(2)
O1 K2 O4 . '12 456' 100.8(2)
O2 K2 O4 '4 545' '4 545' 46.7(2)
O2 K2 O2 '4 545' '5 455' 115.0(2)
O2 K2 O4 '4 545' '5 455' 100.7(2)
O2 K2 O1 '4 545' '7 455' 85.6(2)
O2 K2 O1 '4 545' 10 157.1(2)
O2 K2 O2 '4 545' '12 456' 115.0(2)
O2 K2 O4 '4 545' '12 456' 85.5(2)
O4 K2 O2 '4 545' '5 455' 85.5(2)
O4 K2 O4 '4 545' '5 455' 54.6(2)
O4 K2 O1 '4 545' '7 455' 100.8(2)
O4 K2 O1 '4 545' 10 151.6(2)
O4 K2 O2 '4 545' '12 456' 100.7(2)
O4 K2 O4 '4 545' '12 456' 54.6(2)
O2 K2 O4 '5 455' '5 455' 46.7(2)
O2 K2 O1 '5 455' '7 455' 59.4(2)
O2 K2 O1 '5 455' 10 85.6(2)
O2 K2 O2 '5 455' '12 456' 115.0(2)
O2 K2 O4 '5 455' '12 456' 100.7(2)
O4 K2 O1 '5 455' '7 455' 100.9(2)
O4 K2 O1 '5 455' 10 100.8(2)
O4 K2 O2 '5 455' '12 456' 85.5(2)
O4 K2 O4 '5 455' '12 456' 54.6(2)
O1 K2 O1 '7 455' 10 97.7(2)
O1 K2 O2 '7 455' '12 456' 157.1(2)
O1 K2 O4 '7 455' '12 456' 151.6(2)
O1 K2 O2 10 '12 456' 59.4(2)
O1 K2 O4 10 '12 456' 100.9(2)
O2 K2 O4 '12 456' '12 456' 46.7(2)
O2 Yb1 O1 . 4 91.1(3)
O2 Yb1 O2 . '6 565' 89.7(3)
O2 Yb1 O1 . 8 173.0(3)
O2 Yb1 O1 . 10 83.4(3)
O2 Yb1 O2 . '12 456' 89.7(3)
O1 Yb1 O2 4 '6 565' 83.4(3)
O1 Yb1 O1 4 8 95.9(3)
O1 Yb1 O1 4 10 95.9(3)
O1 Yb1 O2 4 '12 456' 173.0(3)
O2 Yb1 O1 '6 565' 8 91.1(3)
O2 Yb1 O1 '6 565' 10 173.0(3)
O2 Yb1 O2 '6 565' '12 456' 89.7(3)
O1 Yb1 O1 8 10 95.9(3)
O1 Yb1 O2 8 '12 456' 83.4(3)
O1 Yb1 O2 10 '12 456' 91.1(3)
O2 Ti1 O1 . 4 91.1(3)
O2 Ti1 O2 . '6 565' 89.7(3)
O2 Ti1 O1 . 8 173.0(3)
O2 Ti1 O1 . 10 83.4(3)
O2 Ti1 O2 . '12 456' 89.7(3)
O1 Ti1 O2 4 '6 565' 83.4(3)
O1 Ti1 O1 4 8 95.9(3)
O1 Ti1 O1 4 10 95.9(3)
O1 Ti1 O2 4 '12 456' 173.0(3)
O2 Ti1 O1 '6 565' 8 91.1(3)
O2 Ti1 O1 '6 565' 10 173.0(3)
O2 Ti1 O2 '6 565' '12 456' 89.7(3)
O1 Ti1 O1 8 10 95.9(3)
O1 Ti1 O2 8 '12 456' 83.4(3)
O1 Ti1 O2 10 '12 456' 91.1(3)
O4 Yb2 O3 . '2 564' 92.7(3)
O4 Yb2 O3 . 5 87.1(3)
O4 Yb2 O4 . '8 655' 86.2(4)
O4 Yb2 O3 . '10 655' 173.2(3)
O4 Yb2 O4 . '11 564' 86.2(4)
O3 Yb2 O3 '2 564' 5 93.9(3)
O3 Yb2 O4 '2 564' '8 655' 173.2(3)
O3 Yb2 O3 '2 564' '10 655' 93.9(3)
O3 Yb2 O4 '2 564' '11 564' 87.1(3)
O3 Yb2 O4 5 '8 655' 92.7(3)
O3 Yb2 O3 5 '10 655' 93.9(3)
O3 Yb2 O4 5 '11 564' 173.2(3)
O4 Yb2 O3 '8 655' '10 655' 87.1(3)
O4 Yb2 O4 '8 655' '11 564' 86.2(4)
O3 Yb2 O4 '10 655' '11 564' 92.7(3)
O4 Ti2 O3 . '2 564' 92.7(3)
O4 Ti2 O3 . 5 87.1(3)
O4 Ti2 O4 . '8 655' 86.2(4)
O4 Ti2 O3 . '10 655' 173.2(3)
O4 Ti2 O4 . '11 564' 86.2(4)
O3 Ti2 O3 '2 564' 5 93.9(3)
O3 Ti2 O4 '2 564' '8 655' 173.2(3)
O3 Ti2 O3 '2 564' '10 655' 93.9(3)
O3 Ti2 O4 '2 564' '11 564' 87.1(3)
O3 Ti2 O4 5 '8 655' 92.7(3)
O3 Ti2 O3 5 '10 655' 93.9(3)
O3 Ti2 O4 5 '11 564' 173.2(3)
O4 Ti2 O3 '8 655' '10 655' 87.1(3)
O4 Ti2 O4 '8 655' '11 564' 86.2(4)
O3 Ti2 O4 '10 655' '11 564' 92.7(3)
O1 P O2 . . 108.7(5)
O1 P O3 . . 111.7(4)
O1 P O4 . . 110.5(5)
O2 P O3 . . 109.9(4)
O2 P O4 . . 107.0(5)
O3 P O4 . . 109.0(4)

loop_
_geom_bond_atom_site_label_1
_geom_bond_atom_site_label_2
_geom_bond_site_symmetry_2
_geom_bond_distance
K1 K2 . 3.949(3)
K1 O2 . 3.240(9)
K1 O4 . 3.199(9)
K1 O3 '2 564' 2.902(7)
K1 O3 '6 564' 2.902(7)
K1 O2 '7 455' 3.240(9)
K1 O4 '7 455' 3.199(9)
K1 O2 10 3.240(9)
K1 O4 10 3.199(9)
K1 O3 '11 564' 2.902(7)
K2 O1 . 2.882(8)
K2 O2 '4 545' 3.112(9)
K2 O4 '4 545' 3.023(9)
K2 O2 '5 455' 3.112(9)
K2 O4 '5 455' 3.023(9)
K2 O1 '7 455' 2.882(8)
K2 O1 10 2.882(8)
K2 O2 '12 456' 3.112(9)
K2 O4 '12 456' 3.023(9)
Yb1 O2 . 2.085(8)
Yb1 O1 4 2.087(7)
Yb1 O2 '6 565' 2.085(8)
Yb1 O1 8 2.087(7)
Yb1 O1 10 2.087(7)
Yb1 O2 '12 456' 2.085(8)
Ti1 O2 . 2.085(8)
Ti1 O1 4 2.087(7)
Ti1 O2 '6 565' 2.085(8)
Ti1 O1 8 2.087(7)
Ti1 O1 10 2.087(7)
Ti1 O2 '12 456' 2.085(8)
Yb2 O4 . 2.030(8)
Yb2 O3 '2 564' 2.014(7)
Yb2 O3 5 2.014(7)
Yb2 O4 '8 655' 2.030(8)
Yb2 O3 '10 655' 2.014(7)
Yb2 O4 '11 564' 2.030(8)
Ti2 O4 . 2.030(8)
Ti2 O3 '2 564' 2.014(7)
Ti2 O3 5 2.014(7)
Ti2 O4 '8 655' 2.030(8)
Ti2 O3 '10 655' 2.014(7)
Ti2 O4 '11 564' 2.030(8)
P O1 . 1.513(8)
P O2 . 1.515(9)
P O3 . 1.528(7)
P O4 . 1.514(9)
